data_1536693
loop_
_publ_author_name
'Wu, Z.Y.'
'Hoffmann, R.D.'
'Poettgen, R.'

_publ_section_title
;
 Synthesis and Structure of the Intermetallic Lithium Stannides LiTSn4 (T
 = Ru, Rh, Ir) with Ordered PdGa5 Type Structure
;
_journal_name_full 'Zeitschrift fuer Anorganische und Allgemeine Chemie'
_journal_page_first 1484
_journal_page_last 1488
_journal_volume 628
_journal_year 2002
_chemical_formula_sum 'Ir Li Sn4'
_chemical_name_systematic 'Li Ir Sn4'
_space_group_IT_number 140
_symmetry_space_group_name_Hall '-I 4 2c'
_symmetry_space_group_name_H-M 'I 4/m c m'
_cell_angle_alpha 90
_cell_angle_beta 90
_cell_angle_gamma 90
_cell_formula_units_Z 4
_cell_length_a 6.5734
_cell_length_b 6.5734
_cell_length_c 11.304
_cell_volume 488.441
_citation_journal_id_ASTM ZAACAB
_cod_data_source_file Wu_ZAACAB_2002_473.cif
_cod_data_source_block Ir1Li1Sn4
_cod_original_cell_volume 488.4412
_cod_original_formula_sum 'Ir1 Li1 Sn4'
_cod_database_code 1536693

loop_
_symmetry_equiv_pos_as_xyz
x,y,z
-y,x,z
-x,-y,z
y,-x,z
x,-y,-z+1/2
y,x,-z+1/2
-x,y,-z+1/2
-y,-x,-z+1/2
-x,-y,-z
y,-x,-z
x,y,-z
-y,x,-z
-x,y,z-1/2
-y,-x,z-1/2
x,-y,z-1/2
y,x,z-1/2
x+1/2,y+1/2,z+1/2
-y+1/2,x+1/2,z+1/2
-x+1/2,-y+1/2,z+1/2
y+1/2,-x+1/2,z+1/2
x+1/2,-y+1/2,-z+1
y+1/2,x+1/2,-z+1
-x+1/2,y+1/2,-z+1
-y+1/2,-x+1/2,-z+1
-x+1/2,-y+1/2,-z+1/2
y+1/2,-x+1/2,-z+1/2
x+1/2,y+1/2,-z+1/2
-y+1/2,x+1/2,-z+1/2
-x+1/2,y+1/2,z
-y+1/2,-x+1/2,z
x+1/2,-y+1/2,z
y+1/2,x+1/2,z

loop_
_atom_site_label
_atom_site_type_symbol
_atom_site_fract_x
_atom_site_fract_y
_atom_site_fract_z
_atom_site_occupancy
_atom_site_U_iso_or_equiv
Ir1 Ir 0 0 0.25 1 0.0
Sn1 Sn 0.15814 0.34186 0.36556 1 0.0
Li1 Li 0 0 0 1 0.0
